data_7219399
loop_
_publ_author_name
'Katam, Srinivas'
'Suresh, Paladugu'
'Chatla, Naga Babu'
'Arruri, Sathyanarayana'
'Ganesan, Prabusankar'

_publ_section_title
;
 Heavier chalcogenone complexes of bismuth(III)trihalides: Potential
 catalysts for acylative cleavage of cyclic ethers
;
_journal_name_full 'RSC Adv.'
_journal_paper_doi 10.1039/C4RA17144F
_journal_year 2015
_chemical_formula_moiety 'C27 H36 Bi Br3 N2 S, C H Cl3'
_chemical_formula_sum 'C28 H37 Bi Br3 Cl3 N2 S'
_chemical_formula_weight 988.73
_space_group_crystal_system triclinic
_space_group_IT_number 2
_space_group_name_Hall '-P 1'
_space_group_name_H-M_alt 'P -1'
_symmetry_space_group_name_Hall '-P 1'
_symmetry_space_group_name_H-M 'P -1'
_audit_creation_date 2013-12-21
_audit_creation_method
;
  Olex2 1.1
  (compiled Nov  1 2011 20:42:30, GUI svn.r3906)
;
_audit_update_record
;
2014-05-01 deposited with the CCDC.
2015-01-22 downloaded from the CCDC.
;
_cell_angle_alpha 73.883(4)
_cell_angle_beta 76.522(4)
_cell_angle_gamma 74.563(4)
_cell_formula_units_Z 2
_cell_length_a 10.0168(4)
_cell_length_b 12.5839(6)
_cell_length_c 15.6771(7)
_cell_measurement_reflns_used 9315
_cell_measurement_temperature 156(9)
_cell_measurement_theta_max 70.7684
_cell_measurement_theta_min 3.7413
_cell_volume 1802.71(15)
_computing_cell_refinement
;
CrysAlisPro, Agilent Technologies,
Version 1.171.35.19 (release 27-10-2011 CrysAlis171 .NET)
(compiled Oct 27 2011,15:02:11)
;
_computing_data_collection
;
CrysAlisPro, Agilent Technologies,
Version 1.171.35.19 (release 27-10-2011 CrysAlis171 .NET)
(compiled Oct 27 2011,15:02:11)
;
_computing_data_reduction
;
CrysAlisPro, Agilent Technologies,
Version 1.171.35.19 (release 27-10-2011 CrysAlis171 .NET)
(compiled Oct 27 2011,15:02:11)
;
_computing_molecular_graphics
;
O. V. Dolomanov, L. J. Bourhis, R. J. Gildea, J. A. K. Howard and H. Puschmann,
OLEX2: a complete structure solution, refinement and analysis program.
J. Appl. Cryst. (2009). 42, 339-341.
;
_computing_publication_material
;
O. V. Dolomanov, L. J. Bourhis, R. J. Gildea, J. A. K. Howard and H. Puschmann,
OLEX2: a complete structure solution, refinement and analysis program.
J. Appl. Cryst. (2009). 42, 339-341.
;
_computing_structure_refinement
;
olex2.refine (L.J. Bourhis, O.V. Dolomanov, R.J. Gildea, J.A.K. Howard,
H. Puschmann, in preparation, 2011)
;
_computing_structure_solution
;
SHELXS, G.M. Sheldrick, Acta Cryst.
(2008). A64, 112-122
;
_diffrn_ambient_temperature 156(9)
_diffrn_detector_area_resol_mean 16.1293
_diffrn_measured_fraction_theta_full 0.973408
_diffrn_measured_fraction_theta_max 0.973408
_diffrn_measurement_details
;
  1 omega  -52.00   32.00   1.0000    1.5000
omega____ theta____ kappa____ phi______ frames
    -      -33.5000   63.0000    0.0000 84

  2 omega  -91.00  -56.00   1.0000    1.5000
omega____ theta____ kappa____ phi______ frames
    -      -33.5000  178.0000   90.0000 35

  3 omega -101.00  -26.00   1.0000    1.5000
omega____ theta____ kappa____ phi______ frames
    -      -33.5000  -77.0000 -120.0000 75

  4 omega   23.00  101.00   1.0000    1.5000
omega____ theta____ kappa____ phi______ frames
    -       54.0000 -125.0000 -120.0000 78

  5 omega   53.00   85.00   1.0000    1.5000
omega____ theta____ kappa____ phi______ frames
    -       54.0000   57.0000 -180.0000 32

  6 omega   74.00  125.00   1.0000    1.5000
omega____ theta____ kappa____ phi______ frames
    -       54.0000   38.0000  -30.0000 51

  7 omega   41.00  122.00   1.0000    1.5000
omega____ theta____ kappa____ phi______ frames
    -       54.0000   57.0000  -90.0000 81

  8 omega   48.00  111.00   1.0000    1.5000
omega____ theta____ kappa____ phi______ frames
    -       54.0000   57.0000   30.0000 63

  9 omega   27.00   53.00   1.0000    1.5000
omega____ theta____ kappa____ phi______ frames
    -       54.0000  -99.0000  -30.0000 26

 10 omega  -13.00   70.00   1.0000    1.5000
omega____ theta____ kappa____ phi______ frames
    -       54.0000  -57.0000   60.0000 83

 11 omega   61.00   92.00   1.0000    1.5000
omega____ theta____ kappa____ phi______ frames
    -       54.0000  -99.0000  -30.0000 31

 12 omega   82.00  108.00   1.0000    1.5000
omega____ theta____ kappa____ phi______ frames
    -      108.0000 -111.0000 -150.0000 26

 13 omega   68.00   93.00   1.0000    1.5000
omega____ theta____ kappa____ phi______ frames
    -      108.0000  -38.0000    0.0000 25

 14 omega  104.00  173.00   1.0000    1.5000
omega____ theta____ kappa____ phi______ frames
    -      108.0000   25.0000   60.0000 69

 15 omega  105.00  155.00   1.0000    1.5000
omega____ theta____ kappa____ phi______ frames
    -      108.0000  111.0000   60.0000 50

 16 omega   39.00  143.00   1.0000    1.5000
omega____ theta____ kappa____ phi______ frames
    -      108.0000  -91.0000    0.0000 104

 17 omega   37.00   81.00   1.0000    1.5000
omega____ theta____ kappa____ phi______ frames
    -      108.0000  -25.0000  -60.0000 44

 18 omega   37.00  114.00   1.0000    1.5000
omega____ theta____ kappa____ phi______ frames
    -      108.0000 -111.0000  -60.0000 77

 19 omega   42.00   84.00   1.0000    1.5000
omega____ theta____ kappa____ phi______ frames
    -      108.0000  -50.0000    0.0000 42

 20 omega   43.00   95.00   1.0000    1.5000
omega____ theta____ kappa____ phi______ frames
    -      108.0000 -111.0000 -180.0000 52

 21 omega   96.00  122.00   1.0000    1.5000
omega____ theta____ kappa____ phi______ frames
    -      108.0000   50.0000  -30.0000 26

 22 omega  139.00  175.00   1.0000    1.5000
omega____ theta____ kappa____ phi______ frames
    -      108.0000   50.0000  -30.0000 36

 23 omega   41.00   74.00   1.0000    1.5000
omega____ theta____ kappa____ phi______ frames
    -      108.0000  -38.0000   60.0000 33

 24 omega   38.00   92.00   1.0000    1.5000
omega____ theta____ kappa____ phi______ frames
    -      108.0000  -25.0000  150.0000 54

 25 omega   85.00  126.00   1.0000    1.5000
omega____ theta____ kappa____ phi______ frames
    -      108.0000  178.0000   60.0000 41

 26 omega   36.00   74.00   1.0000    1.5000
omega____ theta____ kappa____ phi______ frames
    -      108.0000  -25.0000   90.0000 38

 27 omega   89.00  175.00   1.0000    1.5000
omega____ theta____ kappa____ phi______ frames
    -      108.0000   50.0000  120.0000 86

 28 omega   45.00  107.00   1.0000    1.5000
omega____ theta____ kappa____ phi______ frames
    -      108.0000  -63.0000  150.0000 62
;
_diffrn_measurement_device_type 'SuperNova, Dual, Cu at zero, Eos'
_diffrn_measurement_method '\w scans'
_diffrn_orient_matrix_UB_11 -0.0903260000
_diffrn_orient_matrix_UB_12 0.1214574000
_diffrn_orient_matrix_UB_13 -0.0148669000
_diffrn_orient_matrix_UB_21 -0.1234360000
_diffrn_orient_matrix_UB_22 -0.0430173000
_diffrn_orient_matrix_UB_23 0.0676728000
_diffrn_orient_matrix_UB_31 0.0532662000
_diffrn_orient_matrix_UB_32 0.0206986000
_diffrn_orient_matrix_UB_33 0.0773363000
_diffrn_radiation_monochromator mirror
_diffrn_radiation_type 'Cu K\a'
_diffrn_radiation_wavelength 1.5418
_diffrn_reflns_av_R_equivalents 0.0507
_diffrn_reflns_av_unetI/netI 0.0521
_diffrn_reflns_limit_h_max 12
_diffrn_reflns_limit_h_min -9
_diffrn_reflns_limit_k_max 15
_diffrn_reflns_limit_k_min -15
_diffrn_reflns_limit_l_max 19
_diffrn_reflns_limit_l_min -16
_diffrn_reflns_number 12304
_diffrn_reflns_theta_full 70.905115
_diffrn_reflns_theta_max 70.91
_diffrn_reflns_theta_min 3.74
_diffrn_source 'SuperNova (Cu) X-ray Source'
_diffrn_source_current n/a
_diffrn_source_voltage n/a
_exptl_absorpt_coefficient_mu 16.228
_exptl_absorpt_correction_T_max 1.00000
_exptl_absorpt_correction_T_min 0.35919
_exptl_absorpt_correction_type multi-scan
_exptl_absorpt_process_details
;
CrysAlisPro, Agilent Technologies,
Version 1.171.35.19 (release 27-10-2011 CrysAlis171 .NET)
(compiled Oct 27 2011,15:02:11)
Empirical absorption correction using spherical harmonics,
 implemented in SCALE3 ABSPACK scaling algorithm.
;
_exptl_crystal_colour yellow
_exptl_crystal_colour_primary yellow
_exptl_crystal_density_diffrn 1.8214
_exptl_crystal_description needle
_exptl_crystal_F_000 941.0416
_exptl_crystal_size_max 0.25
_exptl_crystal_size_mid 0.2
_exptl_crystal_size_min 0.12
_refine_diff_density_max 3.481717
_refine_diff_density_min -4.608478
_refine_diff_density_rms 0.325816
_refine_ls_d_res_high 0.815807
_refine_ls_d_res_low 11.804876
_refine_ls_goodness_of_fit_ref 1.029333
_refine_ls_hydrogen_treatment mixed
_refine_ls_matrix_type full
_refine_ls_number_constraints 58
_refine_ls_number_parameters 350
_refine_ls_number_reflns 6772
_refine_ls_number_restraints 0
_refine_ls_restrained_S_all 1.029333
_refine_ls_R_factor_all 0.060451
_refine_ls_R_factor_gt 0.059308
_refine_ls_shift/su_max 0.0175
_refine_ls_shift/su_mean 0.0002
_refine_ls_structure_factor_coef Fsqd
_refine_ls_weighting_details 'w=1/[\s^2^(Fo^2^)+(0.1229P)^2^+5.7125P] where P=(Fo^2^+2Fc^2^)/3'
_refine_ls_weighting_scheme calc
_refine_ls_wR_factor_ref 0.163590
_reflns_Friedel_coverage 0.0
_reflns_limit_h_max 12
_reflns_limit_h_min -11
_reflns_limit_k_max 15
_reflns_limit_k_min -14
_reflns_limit_l_max 19
_reflns_limit_l_min 0
_reflns_number_gt 6526
_reflns_number_total 6772
_reflns_threshold_expression I>=2u(I)
_cod_data_source_file c4ra17144f2.cif
_cod_data_source_block 7
_cod_original_cell_volume 1802.72(15)
_cod_database_code 7219399
_chemical_oxdiff_formula 'C27 H36 N2 S Bi Br3'
_reflns_odcompleteness_completeness 99.91
_reflns_odcompleteness_iscentric 1
_reflns_odcompleteness_theta 66.97

loop_
_space_group_symop_id
_space_group_symop_operation_xyz
1 x,y,z
2 -x,-y,-z

loop_
_atom_site_label
_atom_site_type_symbol
_atom_site_fract_x
_atom_site_fract_y
_atom_site_fract_z
_atom_site_U_iso_or_equiv
_atom_site_adp_type
_atom_site_occupancy
_atom_site_refinement_flags_posn
Bi1 Bi 0.94518(2) 0.06391(2) 0.224196(15) 0.02296(13) Uani 1.000000 .
Br2 Br 0.76114(9) 0.12378(7) 0.36032(5) 0.0337(2) Uani 1.000000 .
Br3 Br 0.82470(11) -0.10777(8) 0.22607(6) 0.0396(2) Uani 1.000000 .
Br4 Br 0.80966(9) 0.20890(8) 0.10165(5) 0.0350(2) Uani 1.000000 .
S1 S 1.06460(19) 0.24166(16) 0.24729(16) 0.0341(4) Uani 1.000000 .
N1 N 1.3211(6) 0.2690(5) 0.2533(4) 0.0200(11) Uani 1.000000 .
N2 N 1.3352(6) 0.1262(5) 0.1983(4) 0.0205(11) Uani 1.000000 .
C8 C 1.2093(8) 0.0142(7) 0.0434(5) 0.0271(15) Uani 1.000000 .
C3 C 1.4722(7) 0.1333(6) 0.1978(5) 0.0225(13) Uani 1.000000 .
C5 C 1.2875(7) -0.0595(6) 0.2172(5) 0.0221(13) Uani 1.000000 .
C2 C 1.4630(8) 0.2217(6) 0.2322(5) 0.0237(14) Uani 1.000000 .
C6 C 1.2373(8) -0.1301(6) 0.1824(5) 0.0271(15) Uani 1.000000 .
C4 C 1.2962(7) 0.0480(6) 0.1626(5) 0.0212(13) Uani 1.000000 .
C9 C 1.2624(7) 0.0863(6) 0.0749(4) 0.0212(13) Uani 1.000000 .
C1 C 1.2425(7) 0.2111(5) 0.2326(4) 0.0206(13) Uani 1.000000 .
C7 C 1.1980(8) -0.0927(6) 0.0975(5) 0.0263(15) Uani 1.000000 .
C16 C 1.2633(8) 0.3661(6) 0.2933(5) 0.0270(15) Uani 1.000000 .
C10 C 1.2895(8) 0.1981(6) 0.0140(5) 0.0259(15) Uani 1.000000 .
C13 C 1.3266(9) -0.0998(6) 0.3108(5) 0.0316(17) Uani 1.000000 .
C21 C 1.2345(9) 0.3469(7) 0.3867(6) 0.0331(17) Uani 1.000000 .
C14 C 1.1926(13) -0.0896(11) 0.3815(6) 0.061(3) Uani 1.000000 .
C17 C 1.2379(9) 0.4733(6) 0.2362(6) 0.0348(18) Uani 1.000000 .
C22 C 1.2614(10) 0.2271(8) 0.4479(6) 0.041(2) Uani 1.000000 .
C25 C 1.2725(11) 0.4900(7) 0.1332(7) 0.045(2) Uani 1.000000 .
C20 C 1.1786(12) 0.4415(10) 0.4236(8) 0.054(3) Uani 1.000000 .
C15 C 1.4152(12) -0.2193(8) 0.3263(7) 0.050(2) Uani 1.000000 .
C26 C 1.3727(11) 0.5720(9) 0.0912(8) 0.055(3) Uani 1.000000 .
C19 C 1.1499(13) 0.5479(9) 0.3679(9) 0.064(4) Uani 1.000000 .
C24 C 1.3694(12) 0.2147(13) 0.5075(8) 0.064(3) Uani 1.000000 .
C12 C 1.4120(11) 0.1754(9) -0.0623(7) 0.053(3) Uani 1.000000 .
C18 C 1.1780(11) 0.5640(8) 0.2764(9) 0.053(3) Uani 1.000000 .
C11 C 1.1610(9) 0.2730(7) -0.0266(6) 0.042(2) Uani 1.000000 .
Cl1 Cl 0.6942(10) 0.4168(5) 0.4381(3) 0.153(3) Uani 1.000000 .
Cl3 Cl 0.6279(15) 0.4597(5) 0.2631(8) 0.310(9) Uani 1.000000 .
Cl2 Cl 0.7928(4) 0.5880(4) 0.2951(3) 0.0839(10) Uani 1.000000 .
C28 C 0.7464(18) 0.4542(10) 0.3247(9) 0.078(4) Uani 1.000000 .
C23 C 1.1235(13) 0.2005(10) 0.5043(9) 0.061(3) Uani 1.000000 .
C27 C 1.1333(15) 0.5347(12) 0.0936(9) 0.074(4) Uani 1.000000 .
H18 H 1.1568(11) 0.6368(8) 0.2406(9) 0.064(3) Uiso 1.000000 R
H19 H 1.1104(13) 0.6101(9) 0.3934(9) 0.077(4) Uiso 1.000000 R
H20 H 1.1607(12) 0.4328(10) 0.4858(8) 0.065(3) Uiso 1.000000 R
H8 H 1.1821(8) 0.0375(7) -0.0128(5) 0.0326(18) Uiso 1.000000 R
H7 H 1.1634(8) -0.1403(6) 0.0763(5) 0.0315(17) Uiso 1.000000 R
H6 H 1.2301(8) -0.2025(6) 0.2163(5) 0.0325(18) Uiso 1.000000 R
H3 H 1.5545(7) 0.0855(6) 0.1774(5) 0.0269(16) Uiso 1.000000 R
H2 H 1.5375(8) 0.2466(6) 0.2404(5) 0.0285(17) Uiso 1.000000 R
H10 H 1.3161(8) 0.2396(6) 0.0496(5) 0.0311(17) Uiso 1.000000 R
H13 H 1.3821(9) -0.0494(6) 0.3163(5) 0.038(2) Uiso 1.000000 R
H14a H 1.139(5) -0.013(2) 0.370(4) 0.091(5) Uiso 1.000000 G
H14b H 1.138(5) -0.140(6) 0.379(4) 0.091(5) Uiso 1.000000 G
H14c H 1.2172(13) -0.109(8) 0.4404(8) 0.091(5) Uiso 1.000000 G
H22 H 1.3002(10) 0.1730(8) 0.4093(6) 0.049(2) Uiso 1.000000 R
H25 H 1.3190(11) 0.4165(7) 0.1189(7) 0.054(3) Uiso 1.000000 R
H15a H 1.375(5) -0.2667(18) 0.306(5) 0.076(4) Uiso 1.000000 G
H15b H 1.509(3) -0.2187(13) 0.294(5) 0.076(4) Uiso 1.000000 G
H15c H 1.418(8) -0.248(3) 0.3895(10) 0.076(4) Uiso 1.000000 G
H26a H 1.327(4) 0.646(2) 0.102(5) 0.083(4) Uiso 1.000000 G
H26b H 1.456(4) 0.545(4) 0.118(5) 0.083(4) Uiso 1.000000 G
H26c H 1.398(8) 0.577(6) 0.0274(13) 0.083(4) Uiso 1.000000 G
H24a H 1.454(4) 0.235(8) 0.4702(9) 0.095(5) Uiso 1.000000 G
H24b H 1.331(4) 0.264(6) 0.548(5) 0.095(5) Uiso 1.000000 G
H24c H 1.391(8) 0.138(2) 0.541(5) 0.095(5) Uiso 1.000000 G
H12a H 1.496(2) 0.136(7) -0.0374(8) 0.079(4) Uiso 1.000000 G
H12b H 1.391(4) 0.130(6) -0.095(4) 0.079(4) Uiso 1.000000 G
H12c H 1.427(6) 0.2461(9) -0.102(3) 0.079(4) Uiso 1.000000 G
H11a H 1.130(5) 0.232(2) -0.059(4) 0.063(3) Uiso 1.000000 G
H11b H 1.087(3) 0.294(5) 0.0208(8) 0.063(3) Uiso 1.000000 G
H11c H 1.186(2) 0.340(3) -0.067(4) 0.063(3) Uiso 1.000000 G
H28 H 0.8308(18) 0.3982(10) 0.3082(9) 0.094(5) Uiso 1.000000 R
H23a H 1.079(5) 0.257(5) 0.538(5) 0.092(5) Uiso 1.000000 G
H23b H 1.063(4) 0.200(8) 0.4654(10) 0.092(5) Uiso 1.000000 G
H23c H 1.1418(16) 0.127(4) 0.545(5) 0.092(5) Uiso 1.000000 G
H27a H 1.070(5) 0.485(5) 0.123(5) 0.110(6) Uiso 1.000000 G
H27b H 1.090(6) 0.609(4) 0.103(7) 0.110(6) Uiso 1.000000 G
H27c H 1.154(2) 0.538(9) 0.0301(18) 0.110(6) Uiso 1.000000 G

loop_
_atom_site_aniso_label
_atom_site_aniso_U_11
_atom_site_aniso_U_22
_atom_site_aniso_U_33
_atom_site_aniso_U_12
_atom_site_aniso_U_13
_atom_site_aniso_U_23
Bi1 0.02089(19) 0.02698(18) 0.02227(18) -0.00859(12) -0.00247(12) -0.00544(12)
Br2 0.0325(4) 0.0450(5) 0.0204(4) -0.0103(3) 0.0017(3) -0.0056(3)
Br3 0.0498(6) 0.0398(5) 0.0375(5) -0.0288(4) -0.0045(4) -0.0063(4)
Br4 0.0309(4) 0.0496(5) 0.0208(4) -0.0169(4) -0.0042(3) 0.0057(3)
S1 0.0154(8) 0.0321(9) 0.0613(13) -0.0048(7) -0.0010(8) -0.0261(9)
N1 0.020(3) 0.019(3) 0.024(3) -0.011(2) -0.002(2) -0.005(2)
N2 0.018(3) 0.018(3) 0.024(3) -0.005(2) -0.001(2) -0.005(2)
C8 0.030(4) 0.036(4) 0.018(3) -0.011(3) -0.004(3) -0.008(3)
C3 0.011(3) 0.023(3) 0.033(4) -0.004(2) -0.004(3) -0.006(3)
C5 0.020(3) 0.026(3) 0.020(3) -0.008(3) -0.003(3) -0.003(3)
C2 0.020(3) 0.020(3) 0.030(3) -0.005(3) -0.003(3) -0.003(3)
C6 0.033(4) 0.019(3) 0.030(4) -0.012(3) -0.001(3) -0.006(3)
C4 0.017(3) 0.020(3) 0.025(3) -0.001(2) 0.001(3) -0.010(3)
C9 0.018(3) 0.028(3) 0.016(3) -0.006(3) 0.002(2) -0.005(3)
C1 0.019(3) 0.018(3) 0.024(3) -0.006(2) -0.002(3) -0.002(2)
C7 0.026(4) 0.029(3) 0.026(3) -0.008(3) 0.000(3) -0.010(3)
C16 0.024(4) 0.020(3) 0.043(4) -0.010(3) -0.001(3) -0.014(3)
C10 0.023(4) 0.029(4) 0.022(3) -0.010(3) -0.002(3) 0.001(3)
C13 0.041(4) 0.024(3) 0.028(4) -0.008(3) -0.014(3) 0.005(3)
C21 0.031(4) 0.036(4) 0.037(4) -0.015(3) 0.005(3) -0.019(3)
C14 0.062(7) 0.079(8) 0.019(4) 0.009(6) -0.002(4) -0.004(4)
C17 0.027(4) 0.022(3) 0.058(5) -0.008(3) -0.011(4) -0.008(3)
C22 0.049(5) 0.043(5) 0.028(4) -0.010(4) 0.002(4) -0.012(3)
C25 0.060(6) 0.017(3) 0.054(5) -0.009(4) -0.018(5) 0.005(3)
C20 0.054(6) 0.062(6) 0.058(6) -0.030(5) 0.020(5) -0.040(5)
C15 0.058(6) 0.037(5) 0.050(5) 0.005(4) -0.024(5) -0.001(4)
C26 0.043(6) 0.047(5) 0.064(7) -0.011(4) -0.005(5) 0.003(5)
C19 0.059(7) 0.043(5) 0.098(9) -0.024(5) 0.025(6) -0.046(6)
C24 0.047(6) 0.094(9) 0.047(6) -0.007(6) -0.013(5) -0.015(6)
C12 0.041(5) 0.044(5) 0.049(5) -0.012(4) 0.018(4) 0.010(4)
C18 0.051(6) 0.023(4) 0.086(8) -0.014(4) -0.002(5) -0.016(4)
C11 0.032(4) 0.035(4) 0.044(5) -0.006(3) -0.007(4) 0.014(4)
Cl1 0.280(9) 0.113(4) 0.088(3) -0.114(5) 0.013(4) -0.026(3)
Cl3 0.59(2) 0.074(3) 0.405(14) -0.102(7) -0.430(15) 0.044(5)
Cl2 0.065(2) 0.110(3) 0.075(2) -0.034(2) -0.0005(16) -0.0126(19)
C28 0.117(12) 0.050(6) 0.057(7) 0.021(7) -0.027(7) -0.021(5)
C23 0.049(6) 0.058(7) 0.066(7) -0.018(5) -0.003(5) 0.004(5)
C27 0.074(9) 0.079(8) 0.068(8) -0.036(7) -0.037(7) 0.023(7)

loop_
_atom_type_symbol
_atom_type_scat_dispersion_real
_atom_type_scat_dispersion_imag
_atom_type_scat_source
C 0.01920 0.00962 'International Tables Volume C Table 6.1.1.4 (pp. 500-502)'
Cl 0.36843 0.69943 'International Tables Volume C Table 6.1.1.4 (pp. 500-502)'
H 0.00000 0.00000 'International Tables Volume C Table 6.1.1.4 (pp. 500-502)'
Bi -3.68252 9.31182 'International Tables Volume C Table 6.1.1.4 (pp. 500-502)'
N 0.03256 0.01839 'International Tables Volume C Table 6.1.1.4 (pp. 500-502)'
S 0.33537 0.55136 'International Tables Volume C Table 6.1.1.4 (pp. 500-502)'
Br -0.67402 1.33011 'International Tables Volume C Table 6.1.1.4 (pp. 500-502)'

loop_
_geom_angle_atom_site_label_1
_geom_angle_atom_site_label_2
_geom_angle_atom_site_label_3
_geom_angle
Br3 Bi1 Br2 93.28(3)
Br4 Bi1 Br2 94.71(3)
Br4 Bi1 Br3 93.76(3)
S1 Bi1 Br2 80.75(4)
S1 Bi1 Br3 172.70(5)
S1 Bi1 Br4 90.94(5)
C1 S1 Bi1 114.1(2)
C1 N1 C2 110.5(6)
C16 N1 C2 125.5(6)
C16 N1 C1 124.0(6)
C4 N2 C3 126.2(6)
C1 N2 C3 109.3(6)
C1 N2 C4 124.3(6)
C7 C8 C9 119.3(7)
H8 C8 C9 120.3(4)
H8 C8 C7 120.3(4)
C2 C3 N2 107.3(6)
H3 C3 N2 126.3(4)
H3 C3 C2 126.3(4)
C4 C5 C6 116.7(6)
C13 C5 C6 120.3(6)
C13 C5 C4 123.0(6)
C3 C2 N1 107.0(6)
H2 C2 N1 126.5(4)
H2 C2 C3 126.5(4)
C7 C6 C5 120.6(6)
H6 C6 C5 119.7(4)
H6 C6 C7 119.7(4)
C5 C4 N2 118.6(6)
C9 C4 N2 117.5(6)
C9 C4 C5 123.8(6)
C4 C9 C8 117.6(6)
C10 C9 C8 120.4(6)
C10 C9 C4 121.9(6)
N1 C1 S1 125.5(5)
N2 C1 S1 128.7(5)
N2 C1 N1 105.9(6)
C6 C7 C8 121.9(7)
H7 C7 C8 119.1(4)
H7 C7 C6 119.1(4)
C21 C16 N1 118.1(7)
C17 C16 N1 118.3(7)
C17 C16 C21 123.5(7)
C12 C10 C9 109.4(6)
C11 C10 C9 113.2(6)
C11 C10 C12 109.1(7)
H10 C10 C9 108.3(4)
H10 C10 C12 108.3(6)
H10 C10 C11 108.3(5)
C14 C13 C5 109.3(7)
C15 C13 C5 112.2(7)
C15 C13 C14 111.4(8)
H13 C13 C5 107.9(4)
H13 C13 C14 107.9(6)
H13 C13 C15 107.9(6)
C22 C21 C16 122.2(7)
C20 C21 C16 117.1(8)
C20 C21 C22 120.7(8)
H14a C14 C13 109.5
H14b C14 C13 109.5
H14b C14 H14a 109.5
H14c C14 C13 109.5
H14c C14 H14a 109.5
H14c C14 H14b 109.5
C25 C17 C16 121.5(7)
C18 C17 C16 117.0(9)
C18 C17 C25 121.5(8)
C24 C22 C21 110.9(9)
C23 C22 C21 110.0(8)
C23 C22 C24 111.5(9)
H22 C22 C21 108.1(4)
H22 C22 C24 108.1(6)
H22 C22 C23 108.1(6)
C26 C25 C17 111.0(8)
C27 C25 C17 109.4(9)
C27 C25 C26 110.8(8)
H25 C25 C17 108.5(4)
H25 C25 C26 108.5(6)
H25 C25 C27 108.5(7)
C19 C20 C21 120.1(10)
H20 C20 C21 120.0(6)
H20 C20 C19 120.0(6)
H15a C15 C13 109.5
H15b C15 C13 109.5
H15b C15 H15a 109.5
H15c C15 C13 109.5
H15c C15 H15a 109.5
H15c C15 H15b 109.5
H26a C26 C25 109.5
H26b C26 C25 109.5
H26b C26 H26a 109.5
H26c C26 C25 109.5
H26c C26 H26a 109.5
H26c C26 H26b 109.5
C18 C19 C20 121.6(9)
H19 C19 C20 119.2(6)
H19 C19 C18 119.2(6)
H24a C24 C22 109.5
H24b C24 C22 109.5
H24b C24 H24a 109.5
H24c C24 C22 109.5
H24c C24 H24a 109.5
H24c C24 H24b 109.5
H12a C12 C10 109.5
H12b C12 C10 109.5
H12b C12 H12a 109.5
H12c C12 C10 109.5
H12c C12 H12a 109.5
H12c C12 H12b 109.5
C19 C18 C17 120.8(9)
H18 C18 C17 119.6(6)
H18 C18 C19 119.6(6)
H11a C11 C10 109.5
H11b C11 C10 109.5
H11b C11 H11a 109.5
H11c C11 C10 109.5
H11c C11 H11a 109.5
H11c C11 H11b 109.5
Cl3 C28 Cl1 115.1(12)
Cl2 C28 Cl1 109.6(7)
Cl2 C28 Cl3 108.6(7)
H28 C28 Cl1 107.8(5)
H28 C28 Cl3 107.8(6)
H28 C28 Cl2 107.8(5)
H23a C23 C22 109.5
H23b C23 C22 109.5
H23b C23 H23a 109.5
H23c C23 C22 109.5
H23c C23 H23a 109.5
H23c C23 H23b 109.5
H27a C27 C25 109.5
H27b C27 C25 109.5
H27b C27 H27a 109.5
H27c C27 C25 109.5
H27c C27 H27a 109.5
H27c C27 H27b 109.5

loop_
_geom_bond_atom_site_label_1
_geom_bond_atom_site_label_2
_geom_bond_distance
Bi1 Br2 2.6152(8)
Bi1 Br3 2.7314(9)
Bi1 Br4 2.6103(8)
Bi1 S1 2.9396(18)
S1 C1 1.694(7)
N1 C2 1.387(9)
N1 C1 1.346(9)
N1 C16 1.449(9)
N2 C3 1.397(9)
N2 C4 1.431(9)
N2 C1 1.360(9)
C8 C9 1.407(10)
C8 C7 1.393(10)
C8 H8 0.9300
C3 C2 1.338(10)
C3 H3 0.9300
C5 C6 1.406(10)
C5 C4 1.398(9)
C5 C13 1.520(10)
C2 H2 0.9300
C6 C7 1.395(11)
C6 H6 0.9300
C4 C9 1.414(10)
C9 C10 1.517(9)
C7 H7 0.9300
C16 C21 1.390(12)
C16 C17 1.393(11)
C10 C12 1.528(11)
C10 C11 1.534(11)
C10 H10 0.9800
C13 C14 1.531(13)
C13 C15 1.514(11)
C13 H13 0.9800
C21 C22 1.538(12)
C21 C20 1.392(12)
C14 H14a 0.9600
C14 H14b 0.9600
C14 H14c 0.9600
C17 C25 1.535(14)
C17 C18 1.386(13)
C22 C24 1.539(15)
C22 C23 1.522(14)
C22 H22 0.9800
C25 C26 1.540(14)
C25 C27 1.562(15)
C25 H25 0.9800
C20 C19 1.379(18)
C20 H20 0.9300
C15 H15a 0.9600
C15 H15b 0.9600
C15 H15c 0.9600
C26 H26a 0.9600
C26 H26b 0.9600
C26 H26c 0.9600
C19 C18 1.364(18)
C19 H19 0.9300
C24 H24a 0.9600
C24 H24b 0.9600
C24 H24c 0.9600
C12 H12a 0.9600
C12 H12b 0.9600
C12 H12c 0.9600
C18 H18 0.9300
C11 H11a 0.9600
C11 H11b 0.9600
C11 H11c 0.9600
Cl1 C28 1.700(14)
Cl3 C28 1.673(17)
Cl2 C28 1.775(16)
C28 H28 0.9800
C23 H23a 0.9600
C23 H23b 0.9600
C23 H23c 0.9600
C27 H27a 0.9600
C27 H27b 0.9600
C27 H27c 0.9600
